data_2240413
loop_
_publ_author_name
'Roberts, Sue A.'
'Martinez-Ariza, Guillermo'
'Hulme, Christopher'

_publ_section_title
;
 Crystal structures of
 <i>N</i>-<i>tert</i>-butyl-3-(4-fluorophenyl)-5-oxo-4-[2-(trifluoromethoxy)phenyl]-2,5-dihydrofuran-2-carboxamide
 and
 4-(2<i>H</i>-1,3-benzodioxol-5-yl)-<i>N</i>-cyclohexyl-5-oxo-3-[4-(trifluoromethyl)phenyl]-2,5-dihydrofuran-2-carboxamide
;
_journal_issue 2
_journal_name_full 'Acta Crystallographica Section E'
_journal_page_first 199
_journal_page_last 202
_journal_paper_doi 10.1107/S2056989015000936
_journal_volume 71
_journal_year 2015
_chemical_formula_iupac 'C22 H19 F4 N O4'
_chemical_formula_moiety 'C22 H19 F4 N O4'
_chemical_formula_sum 'C22 H19 F4 N O4'
_chemical_formula_weight 437.38
_chemical_name_systematic
<i>N</i>-<i>tert</i>-Butyl-3-(4-fluorophenyl)-5-oxo-4-[2-(trifluoromethoxy)phenyl]-2,5-dihydrofuran-2-carboxamide
_space_group_crystal_system monoclinic
_space_group_IT_number 14
_space_group_name_Hall '-P 2ybc'
_space_group_name_H-M_alt 'P 1 21/c 1'
_symmetry_space_group_name_Hall '-P 2ybc'
_symmetry_space_group_name_H-M 'P 1 21/c 1'
_atom_sites_solution_hydrogens geom
_atom_sites_solution_primary direct
_atom_sites_solution_secondary difmap
_audit_creation_method
;
Olex2 1.2
(compiled 2014.11.21 svn.r3092 for OlexSys, GUI svn.r4949)
;
_cell_angle_alpha 90.00
_cell_angle_beta 96.738(2)
_cell_angle_gamma 90.00
_cell_formula_units_Z 4
_cell_length_a 8.0173(8)
_cell_length_b 24.900(2)
_cell_length_c 10.2186(9)
_cell_measurement_reflns_used 9193
_cell_measurement_temperature 99.99
_cell_measurement_theta_max 28.236
_cell_measurement_theta_min 2.558
_cell_volume 2025.9(3)
_computing_cell_refinement
;
SAINT (Bruker, 2009)
;
_computing_data_collection
;
APEX2 (Bruker, 2009)
;
_computing_data_reduction
;
SAINT (Bruker, 2009)
;
_computing_molecular_graphics
;
OLEX2 (Dolomanov <i>et al.</i>,  2009)
;
_computing_publication_material
;
OLEX2 (Dolomanov <i>et al.</i>,  2009)
;
_computing_structure_refinement
;
SHELXL2014 (Sheldrick, 2015)
;
_computing_structure_solution
;
SHELXS97 (Sheldrick, 2008)
;
_diffrn_ambient_temperature 99.99
_diffrn_detector_area_resol_mean 8
_diffrn_measured_fraction_theta_full 1.000
_diffrn_measured_fraction_theta_max 1.000
_diffrn_measurement_device_type 'Bruker APEXII CCD'
_diffrn_measurement_method '\w and \f scans'
_diffrn_radiation_monochromator graphite
_diffrn_radiation_type MoK\a
_diffrn_radiation_wavelength 0.71073
_diffrn_reflns_av_R_equivalents 0.0218
_diffrn_reflns_limit_h_max 10
_diffrn_reflns_limit_h_min -9
_diffrn_reflns_limit_k_max 31
_diffrn_reflns_limit_k_min -31
_diffrn_reflns_limit_l_max 12
_diffrn_reflns_limit_l_min -12
_diffrn_reflns_number 16716
_diffrn_reflns_theta_full 26.36
_diffrn_reflns_theta_max 26.36
_diffrn_reflns_theta_min 1.64
_diffrn_standards_number 0
_exptl_absorpt_coefficient_mu 0.123
_exptl_absorpt_correction_T_max 0.7457
_exptl_absorpt_correction_T_min 0.5890
_exptl_absorpt_correction_type multi-scan
_exptl_absorpt_process_details
;
(SADABS; Bruker, 2009)
;
_exptl_crystal_colour 'clear colourless'
_exptl_crystal_density_diffrn 1.434
_exptl_crystal_density_method 'not measured'
_exptl_crystal_description prism
_exptl_crystal_F_000 904
_exptl_crystal_size_max 0.3
_exptl_crystal_size_mid 0.2
_exptl_crystal_size_min 0.2
_refine_diff_density_max 0.313
_refine_diff_density_min -0.324
_refine_ls_extinction_method none
_refine_ls_goodness_of_fit_ref 1.027
_refine_ls_hydrogen_treatment mixed
_refine_ls_matrix_type full
_refine_ls_number_parameters 287
_refine_ls_number_reflns 4139
_refine_ls_number_restraints 0
_refine_ls_restrained_S_all 1.027
_refine_ls_R_factor_all 0.0383
_refine_ls_R_factor_gt 0.0335
_refine_ls_shift/su_max 0.001
_refine_ls_shift/su_mean 0.000
_refine_ls_structure_factor_coef Fsqd
_refine_ls_weighting_details 'calc w=1/[\s^2^(Fo^2^)+(0.0363P)^2^+1.0050P] where P=(Fo^2^+2Fc^2^)/3'
_refine_ls_weighting_scheme calc
_refine_ls_wR_factor_gt 0.0810
_refine_ls_wR_factor_ref 0.0839
_reflns_number_gt 3698
_reflns_number_total 4139
_reflns_threshold_expression I>2\s(I)
_cod_data_source_file lh5745sup1.cif
_cod_data_source_block I
_cod_database_code 2240413
_cod_database_fobs_code 2240413

loop_
_space_group_symop_id
_space_group_symop_operation_xyz
1 'x, y, z'
2 '-x, y+1/2, -z+1/2'
3 '-x, -y, -z'
4 'x, -y-1/2, z-1/2'

loop_
_atom_site_type_symbol
_atom_site_label
_atom_site_fract_x
_atom_site_fract_y
_atom_site_fract_z
_atom_site_U_iso_or_equiv
_atom_site_adp_type
_atom_site_calc_flag
_atom_site_occupancy
F F1 0.41272(11) 0.45346(3) 0.87343(7) 0.0292(2) Uani d 1
F F2 -0.18072(11) 0.38769(4) 0.50333(9) 0.0362(2) Uani d 1
O O1 0.49555(11) 0.26340(4) 0.55486(8) 0.01916(19) Uani d 1
O O3 0.17815(11) 0.32454(4) 0.06255(8) 0.0216(2) Uani d 1
O O4 0.01276(11) 0.43064(4) 0.41800(8) 0.0204(2) Uani d 1
F F3 -0.16303(13) 0.37653(4) 0.29712(9) 0.0449(3) Uani d 1
O O2 0.23911(11) 0.27391(3) 0.24391(8) 0.01759(19) Uani d 1
F F4 -0.25704(12) 0.45026(4) 0.36505(14) 0.0611(4) Uani d 1
N N1 0.53587(13) 0.23207(4) 0.35123(10) 0.0163(2) Uani d 1
C C7 0.27384(14) 0.34306(5) 0.39881(12) 0.0153(2) Uani d 1
C C3 0.27935(16) 0.38083(5) 0.75683(12) 0.0198(3) Uani d 1
H H3 0.2340 0.3693 0.8339 0.024 Uiso calc 1
C C1 0.31213(15) 0.37069(5) 0.52612(11) 0.0153(2) Uani d 1
C C2 0.24707(15) 0.35278(5) 0.63949(12) 0.0175(3) Uani d 1
H H2 0.1803 0.3212 0.6360 0.021 Uiso calc 1
C C5 0.44905(16) 0.44430(5) 0.65007(12) 0.0190(3) Uani d 1
H H5 0.5197 0.4750 0.6555 0.023 Uiso calc 1
C C18 0.45164(15) 0.25822(5) 0.43641(12) 0.0151(2) Uani d 1
C C6 0.41299(15) 0.41644(5) 0.53279(12) 0.0167(2) Uani d 1
H H6 0.4576 0.4287 0.4560 0.020 Uiso calc 1
C C9 0.21170(15) 0.32210(5) 0.18045(12) 0.0166(2) Uani d 1
C C12 0.25614(16) 0.44545(5) 0.13706(12) 0.0195(3) Uani d 1
H H12 0.3302 0.4254 0.0898 0.023 Uiso calc 1
C C11 0.18971(15) 0.42177(5) 0.24354(12) 0.0163(2) Uani d 1
C C8 0.28161(15) 0.28284(5) 0.38281(11) 0.0156(2) Uani d 1
H H8 0.1925 0.2662 0.4304 0.019 Uiso calc 1
C C10 0.22884(15) 0.36535(5) 0.28033(12) 0.0159(2) Uani d 1
C C4 0.37925(16) 0.42599(5) 0.75857(12) 0.0196(3) Uani d 1
C C13 0.21580(17) 0.49790(5) 0.09903(13) 0.0221(3) Uani d 1
H H13 0.2616 0.5132 0.0260 0.027 Uiso calc 1
C C16 0.08092(15) 0.45302(5) 0.30855(12) 0.0171(2) Uani d 1
C C19 0.70069(15) 0.20563(5) 0.38884(12) 0.0178(3) Uani d 1
C C21 0.68968(18) 0.16575(6) 0.50104(13) 0.0257(3) Uani d 1
H H21A 0.6657 0.1851 0.5802 0.038 Uiso calc 1
H H21B 0.7967 0.1466 0.5194 0.038 Uiso calc 1
H H21C 0.5996 0.1399 0.4755 0.038 Uiso calc 1
C C15 0.04164(16) 0.50550(5) 0.27394(13) 0.0210(3) Uani d 1
H H15 -0.0303 0.5260 0.3222 0.025 Uiso calc 1
C C20 0.83339(17) 0.24854(6) 0.42715(15) 0.0275(3) Uani d 1
H H20A 0.8465 0.2711 0.3505 0.041 Uiso calc 1
H H20B 0.9407 0.2312 0.4576 0.041 Uiso calc 1
H H20C 0.7981 0.2708 0.4980 0.041 Uiso calc 1
C C14 0.10909(17) 0.52781(5) 0.16737(13) 0.0231(3) Uani d 1
H H14 0.0820 0.5637 0.1413 0.028 Uiso calc 1
C C17 -0.14429(17) 0.41192(6) 0.39516(14) 0.0269(3) Uani d 1
C C22 0.74529(18) 0.17542(6) 0.26798(13) 0.0257(3) Uani d 1
H H22A 0.6615 0.1474 0.2442 0.039 Uiso calc 1
H H22B 0.8564 0.1590 0.2878 0.039 Uiso calc 1
H H22C 0.7467 0.2005 0.1942 0.039 Uiso calc 1
H H1 0.496(2) 0.2324(6) 0.2709(17) 0.025(4) Uiso d 1

loop_
_atom_site_aniso_label
_atom_site_aniso_U_11
_atom_site_aniso_U_22
_atom_site_aniso_U_33
_atom_site_aniso_U_12
_atom_site_aniso_U_13
_atom_site_aniso_U_23
F1 0.0373(5) 0.0339(5) 0.0166(4) -0.0029(4) 0.0044(3) -0.0100(3)
F2 0.0381(5) 0.0359(5) 0.0385(5) -0.0004(4) 0.0206(4) 0.0091(4)
O1 0.0201(4) 0.0233(5) 0.0138(4) 0.0021(4) 0.0008(3) -0.0012(3)
O3 0.0243(5) 0.0250(5) 0.0144(4) 0.0033(4) -0.0023(4) -0.0031(4)
O4 0.0208(5) 0.0241(5) 0.0172(4) 0.0033(4) 0.0067(3) 0.0007(4)
F3 0.0480(6) 0.0522(6) 0.0339(5) -0.0246(5) 0.0014(4) -0.0021(4)
O2 0.0184(4) 0.0176(4) 0.0157(4) 0.0014(3) -0.0022(3) -0.0030(3)
F4 0.0230(5) 0.0470(6) 0.1169(10) 0.0145(4) 0.0228(6) 0.0425(6)
N1 0.0167(5) 0.0192(5) 0.0124(5) 0.0032(4) -0.0008(4) -0.0003(4)
C7 0.0115(5) 0.0179(6) 0.0169(6) 0.0009(4) 0.0043(4) 0.0000(5)
C3 0.0215(6) 0.0243(6) 0.0143(6) 0.0048(5) 0.0055(5) 0.0030(5)
C1 0.0147(6) 0.0173(6) 0.0140(6) 0.0045(5) 0.0019(4) -0.0002(4)
C2 0.0175(6) 0.0174(6) 0.0179(6) 0.0019(5) 0.0029(5) 0.0025(5)
C5 0.0187(6) 0.0182(6) 0.0198(6) 0.0005(5) 0.0009(5) -0.0015(5)
C18 0.0151(6) 0.0137(5) 0.0162(6) -0.0018(4) 0.0012(4) 0.0007(4)
C6 0.0167(6) 0.0195(6) 0.0142(6) 0.0026(5) 0.0028(5) 0.0023(5)
C9 0.0117(6) 0.0195(6) 0.0183(6) 0.0026(4) 0.0004(4) -0.0014(5)
C12 0.0199(6) 0.0233(6) 0.0152(6) 0.0002(5) 0.0014(5) -0.0013(5)
C11 0.0161(6) 0.0189(6) 0.0131(6) 0.0001(5) -0.0017(4) -0.0017(4)
C8 0.0145(6) 0.0186(6) 0.0135(6) -0.0008(5) 0.0010(4) -0.0018(5)
C10 0.0128(6) 0.0202(6) 0.0150(6) 0.0009(5) 0.0030(4) -0.0023(5)
C4 0.0223(6) 0.0233(6) 0.0130(6) 0.0051(5) 0.0001(5) -0.0047(5)
C13 0.0252(7) 0.0234(7) 0.0174(6) -0.0043(5) 0.0007(5) 0.0023(5)
C16 0.0166(6) 0.0211(6) 0.0133(6) -0.0012(5) 0.0002(5) -0.0009(5)
C19 0.0155(6) 0.0203(6) 0.0172(6) 0.0040(5) 0.0009(5) 0.0008(5)
C21 0.0267(7) 0.0273(7) 0.0231(7) 0.0074(6) 0.0034(5) 0.0070(6)
C15 0.0207(6) 0.0199(6) 0.0217(6) 0.0027(5) 0.0002(5) -0.0040(5)
C20 0.0171(6) 0.0282(7) 0.0370(8) 0.0009(5) 0.0020(6) -0.0023(6)
C14 0.0270(7) 0.0169(6) 0.0241(7) -0.0008(5) -0.0025(5) 0.0009(5)
C17 0.0234(7) 0.0245(7) 0.0338(8) 0.0037(5) 0.0074(6) 0.0079(6)
C22 0.0255(7) 0.0302(7) 0.0214(7) 0.0117(6) 0.0030(5) -0.0008(5)

loop_
_atom_type_symbol
_atom_type_description
_atom_type_scat_dispersion_real
_atom_type_scat_dispersion_imag
_atom_type_scat_source
C C 0.0033 0.0016 'International Tables Vol C Tables 4.2.6.8 and 6.1.1.4'
H H 0.0000 0.0000 'International Tables Vol C Tables 4.2.6.8 and 6.1.1.4'
N N 0.0061 0.0033 'International Tables Vol C Tables 4.2.6.8 and 6.1.1.4'
O O 0.0106 0.0060 'International Tables Vol C Tables 4.2.6.8 and 6.1.1.4'
F F 0.0171 0.0103 'International Tables Vol C Tables 4.2.6.8 and 6.1.1.4'

loop_
_geom_angle_atom_site_label_1
_geom_angle_atom_site_label_2
_geom_angle_atom_site_label_3
_geom_angle
C17 O4 C16 116.25(10)
C9 O2 C8 109.78(9)
C18 N1 C19 123.44(10)
C18 N1 H1 118.0(11)
C19 N1 H1 118.4(11)
C1 C7 C8 123.57(10)
C10 C7 C1 127.58(11)
C10 C7 C8 108.85(10)
C2 C3 H3 120.9
C4 C3 H3 120.9
C4 C3 C2 118.12(11)
C2 C1 C7 121.58(11)
C6 C1 C7 119.01(10)
C6 C1 C2 119.40(11)
C3 C2 C1 120.41(12)
C3 C2 H2 119.8
C1 C2 H2 119.8
C6 C5 H5 121.1
C4 C5 H5 121.1
C4 C5 C6 117.87(12)
O1 C18 N1 125.94(11)
O1 C18 C8 116.73(10)
N1 C18 C8 117.31(10)
C1 C6 H6 119.6
C5 C6 C1 120.82(11)
C5 C6 H6 119.6
O3 C9 O2 121.49(11)
O3 C9 C10 130.18(12)
O2 C9 C10 108.33(10)
C11 C12 H12 119.4
C13 C12 H12 119.4
C13 C12 C11 121.13(12)
C12 C11 C10 120.68(11)
C16 C11 C12 116.91(11)
C16 C11 C10 122.36(11)
O2 C8 C7 104.62(9)
O2 C8 C18 112.83(9)
O2 C8 H8 108.5
C7 C8 C18 113.81(10)
C7 C8 H8 108.5
C18 C8 H8 108.5
C7 C10 C9 108.34(11)
C7 C10 C11 130.46(11)
C11 C10 C9 121.11(11)
F1 C4 C3 118.51(11)
F1 C4 C5 118.14(12)
C5 C4 C3 123.35(12)
C12 C13 H13 119.9
C14 C13 C12 120.14(12)
C14 C13 H13 119.9
C11 C16 O4 118.55(11)
C15 C16 O4 118.52(11)
C15 C16 C11 122.89(11)
N1 C19 C21 110.75(10)
N1 C19 C20 109.16(10)
N1 C19 C22 107.17(10)
C20 C19 C21 111.26(11)
C22 C19 C21 109.10(11)
C22 C19 C20 109.31(11)
C19 C21 H21A 109.5
C19 C21 H21B 109.5
C19 C21 H21C 109.5
H21A C21 H21B 109.5
H21A C21 H21C 109.5
H21B C21 H21C 109.5
C16 C15 H15 120.6
C16 C15 C14 118.81(12)
C14 C15 H15 120.6
C19 C20 H20A 109.5
C19 C20 H20B 109.5
C19 C20 H20C 109.5
H20A C20 H20B 109.5
H20A C20 H20C 109.5
H20B C20 H20C 109.5
C13 C14 C15 120.10(12)
C13 C14 H14 119.9
C15 C14 H14 119.9
F2 C17 O4 108.01(12)
F2 C17 F3 108.13(12)
F2 C17 F4 108.14(12)
F3 C17 O4 112.54(11)
F4 C17 O4 113.07(12)
F4 C17 F3 106.78(13)
C19 C22 H22A 109.5
C19 C22 H22B 109.5
C19 C22 H22C 109.5
H22A C22 H22B 109.5
H22A C22 H22C 109.5
H22B C22 H22C 109.5

loop_
_geom_bond_atom_site_label_1
_geom_bond_atom_site_label_2
_geom_bond_distance
F1 C4 1.3578(14)
F2 C17 1.3217(16)
O1 C18 1.2271(15)
O3 C9 1.2047(15)
O4 C16 1.4154(14)
O4 C17 1.3373(17)
F3 C17 1.3294(18)
O2 C9 1.3694(15)
O2 C8 1.4376(14)
F4 C17 1.3257(17)
N1 C18 1.3326(15)
N1 C19 1.4860(16)
N1 H1 0.845(17)
C7 C1 1.4720(16)
C7 C8 1.5104(16)
C7 C10 1.3423(17)
C3 H3 0.9500
C3 C2 1.3855(18)
C3 C4 1.3795(19)
C1 C2 1.3982(17)
C1 C6 1.3940(17)
C2 H2 0.9500
C5 H5 0.9500
C5 C6 1.3856(17)
C5 C4 1.3768(18)
C18 C8 1.5358(17)
C6 H6 0.9500
C9 C10 1.4791(17)
C12 H12 0.9500
C12 C11 1.3968(17)
C12 C13 1.3900(18)
C11 C10 1.4784(17)
C11 C16 1.3942(17)
C8 H8 1.0000
C13 H13 0.9500
C13 C14 1.3836(19)
C16 C15 1.3804(18)
C19 C21 1.5272(17)
C19 C20 1.5262(19)
C19 C22 1.5240(17)
C21 H21A 0.9800
C21 H21B 0.9800
C21 H21C 0.9800
C15 H15 0.9500
C15 C14 1.3875(19)
C20 H20A 0.9800
C20 H20B 0.9800
C20 H20C 0.9800
C14 H14 0.9500
C22 H22A 0.9800
C22 H22B 0.9800
C22 H22C 0.9800

loop_
_geom_hbond_atom_site_label_D
_geom_hbond_atom_site_label_H
_geom_hbond_atom_site_label_A
_geom_hbond_site_symmetry_A
_geom_hbond_distance_DH
_geom_hbond_distance_HA
_geom_hbond_distance_DA
_geom_hbond_angle_DHA
N1 H1 O1 4_565 0.845(17) 2.209(17) 3.0098(14) 158.2(15)

loop_
_geom_torsion_atom_site_label_1
_geom_torsion_atom_site_label_2
_geom_torsion_atom_site_label_3
_geom_torsion_atom_site_label_4
_geom_torsion
O1 C18 C8 O2 -178.85(10)
O1 C18 C8 C7 62.13(14)
O3 C9 C10 C7 -177.73(13)
O3 C9 C10 C11 5.3(2)
O4 C16 C15 C14 179.50(11)
O2 C9 C10 C7 3.08(13)
O2 C9 C10 C11 -173.85(10)
N1 C18 C8 O2 -0.55(15)
N1 C18 C8 C7 -119.57(11)
C7 C1 C2 C3 -177.29(11)
C7 C1 C6 C5 178.60(11)
C1 C7 C8 O2 -178.70(10)
C1 C7 C8 C18 -55.10(15)
C1 C7 C10 C9 177.19(11)
C1 C7 C10 C11 -6.3(2)
C2 C3 C4 F1 -179.44(11)
C2 C3 C4 C5 -0.42(19)
C2 C1 C6 C5 -0.12(18)
C18 N1 C19 C21 55.13(15)
C18 N1 C19 C20 -67.70(15)
C18 N1 C19 C22 174.03(11)
C6 C1 C2 C3 1.39(18)
C6 C5 C4 F1 -179.33(11)
C6 C5 C4 C3 1.65(19)
C9 O2 C8 C7 1.13(12)
C9 O2 C8 C18 -123.11(10)
C12 C11 C10 C7 134.59(14)
C12 C11 C10 C9 -49.24(16)
C12 C11 C16 O4 -179.20(11)
C12 C11 C16 C15 -1.67(18)
C12 C13 C14 C15 -0.2(2)
C11 C12 C13 C14 0.44(19)
C11 C16 C15 C14 1.98(19)
C8 O2 C9 O3 178.20(11)
C8 O2 C9 C10 -2.52(12)
C8 C7 C1 C2 -46.08(17)
C8 C7 C1 C6 135.23(12)
C8 C7 C10 C9 -2.32(13)
C8 C7 C10 C11 174.22(12)
C10 C7 C1 C2 134.48(13)
C10 C7 C1 C6 -44.22(18)
C10 C7 C8 O2 0.83(12)
C10 C7 C8 C18 124.44(11)
C10 C11 C16 O4 3.38(17)
C10 C11 C16 C15 -179.09(12)
C4 C3 C2 C1 -1.13(18)
C4 C5 C6 C1 -1.35(18)
C13 C12 C11 C10 177.90(11)
C13 C12 C11 C16 0.44(18)
C16 O4 C17 F2 173.52(10)
C16 O4 C17 F3 54.24(15)
C16 O4 C17 F4 -66.86(15)
C16 C11 C10 C7 -48.09(19)
C16 C11 C10 C9 128.08(13)
C16 C15 C14 C13 -1.01(19)
C19 N1 C18 O1 -1.11(19)
C19 N1 C18 C8 -179.23(10)
C17 O4 C16 C11 -100.23(13)
C17 O4 C16 C15 82.14(14)
